data_4346219
loop_
_publ_author_name
'Liu, Bo'
'Wu, Wei-Ping'
'Hou, Lei'
'Li, Zhi-Sen'
'Wang, Yao-Yu'

_publ_section_title
;
 Two nanocage-based metal-organic frameworks with mixed-cluster SBUs and
 CO2 sorption selectivity.
;
_journal_issue 18
_journal_name_full 'Inorganic chemistry'
_journal_page_first 8937
_journal_page_last 8942
_journal_paper_doi 10.1021/acs.inorgchem.5b00987
_journal_volume 54
_journal_year 2015
_chemical_formula_sum 'C21 H11.83 N O9.42 Zn2'
_chemical_formula_weight 559.55
_space_group_IT_number 229
_space_group_name_Hall '-I 4 2 3'
_space_group_name_H-M_alt 'I m -3 m'
_symmetry_cell_setting cubic
_symmetry_space_group_name_H-M 'I m -3 m'
_atom_sites_solution_hydrogens geom
_atom_sites_solution_primary direct
_atom_sites_solution_secondary difmap
_audit_creation_method SHELXL-97
_cell_angle_alpha 90.00
_cell_angle_beta 90.00
_cell_angle_gamma 90.00
_cell_formula_units_Z 24
_cell_length_a 27.468(3)
_cell_length_b 27.468
_cell_length_c 27.468
_cell_measurement_temperature 296(2)
_cell_volume 20724(2)
_computing_structure_refinement 'SHELXL-97 (Sheldrick, 1997)'
_computing_structure_solution 'SHELXS-97 (Sheldrick, 1990)'
_diffrn_ambient_temperature 296(2)
_diffrn_measured_fraction_theta_full 0.985
_diffrn_measured_fraction_theta_max 0.985
_diffrn_radiation_monochromator graphite
_diffrn_radiation_source 'fine-focus sealed tube'
_diffrn_radiation_type MoK\a
_diffrn_radiation_wavelength 0.71073
_diffrn_reflns_av_R_equivalents 0.0566
_diffrn_reflns_av_sigmaI/netI 0.0186
_diffrn_reflns_limit_h_max 17
_diffrn_reflns_limit_h_min -33
_diffrn_reflns_limit_k_max 33
_diffrn_reflns_limit_k_min -31
_diffrn_reflns_limit_l_max 32
_diffrn_reflns_limit_l_min -33
_diffrn_reflns_number 54436
_diffrn_reflns_theta_full 25.97
_diffrn_reflns_theta_max 25.97
_diffrn_reflns_theta_min 1.82
_exptl_absorpt_coefficient_mu 1.424
_exptl_absorpt_correction_T_max 0.8365
_exptl_absorpt_correction_T_min 0.8256
_exptl_absorpt_correction_type multi-scan
_exptl_absorpt_process_details sadabs
_exptl_crystal_colour colorless
_exptl_crystal_density_diffrn 1.076
_exptl_crystal_density_method 'not measured'
_exptl_crystal_description block
_exptl_crystal_F_000 6724
_exptl_crystal_size_max 0.14
_exptl_crystal_size_mid 0.13
_exptl_crystal_size_min 0.13
_platon_squeeze_details
;
;
_refine_diff_density_max 1.941
_refine_diff_density_min -2.269
_refine_diff_density_rms 0.148
_refine_ls_extinction_method none
_refine_ls_goodness_of_fit_ref 1.091
_refine_ls_hydrogen_treatment constr
_refine_ls_matrix_type full
_refine_ls_number_parameters 112
_refine_ls_number_reflns 1951
_refine_ls_number_restraints 111
_refine_ls_restrained_S_all 1.186
_refine_ls_R_factor_all 0.1029
_refine_ls_R_factor_gt 0.0961
_refine_ls_shift/su_max 0.000
_refine_ls_shift/su_mean 0.000
_refine_ls_structure_factor_coef Fsqd
_refine_ls_weighting_details 'calc w=1/[\s^2^(Fo^2^)+(0.0600P)^2^+410.0000P] where P=(Fo^2^+2Fc^2^)/3'
_refine_ls_weighting_scheme calc
_refine_ls_wR_factor_gt 0.2155
_refine_ls_wR_factor_ref 0.2189
_reflns_number_gt 1713
_reflns_number_total 1951
_reflns_threshold_expression >2sigma(I)
_cod_data_source_file ic5b00987_si_002.cif
_cod_data_source_block 2
_cod_depositor_comments
;
The following automatic conversions were performed:

data item '_symmetry_cell_setting' value 'Cubic' was changed to
'cubic' in accordance with the
/home/saulius/struct/COD-crude-data/automatic-downloads/DataCite-retrospective/ACS/depositions/lib/dictionaries/cif_core.dic
dictionary named 'cif_core.dic' version 2.4.2 last updated on
2011-04-26.

Automatic conversion script
Id: cif_fix_values 6909 2019-04-08 15:41:33Z antanas 
;
_cod_original_sg_symbol_H-M Im-3m
_cod_database_code 4346219

loop_
_symmetry_equiv_pos_as_xyz
'x, y, z'
'-x, -y, z'
'x, -y, -z'
'-x, y, -z'
'z, x, y'
'y, z, x'
'-z, -x, y'
'-y, z, -x'
'z, -x, -y'
'-y, -z, x'
'-z, x, -y'
'y, -z, -x'
'-y, -x, -z'
'y, x, -z'
'y, -x, z'
'-y, x, z'
'-x, -z, -y'
'-z, -y, -x'
'x, z, -y'
'-z, y, x'
'x, -z, y'
'z, y, -x'
'-x, z, y'
'z, -y, x'
'x+1/2, y+1/2, z+1/2'
'-x+1/2, -y+1/2, z+1/2'
'x+1/2, -y+1/2, -z+1/2'
'-x+1/2, y+1/2, -z+1/2'
'z+1/2, x+1/2, y+1/2'
'y+1/2, z+1/2, x+1/2'
'-z+1/2, -x+1/2, y+1/2'
'-y+1/2, z+1/2, -x+1/2'
'z+1/2, -x+1/2, -y+1/2'
'-y+1/2, -z+1/2, x+1/2'
'-z+1/2, x+1/2, -y+1/2'
'y+1/2, -z+1/2, -x+1/2'
'-y+1/2, -x+1/2, -z+1/2'
'y+1/2, x+1/2, -z+1/2'
'y+1/2, -x+1/2, z+1/2'
'-y+1/2, x+1/2, z+1/2'
'-x+1/2, -z+1/2, -y+1/2'
'-z+1/2, -y+1/2, -x+1/2'
'x+1/2, z+1/2, -y+1/2'
'-z+1/2, y+1/2, x+1/2'
'x+1/2, -z+1/2, y+1/2'
'z+1/2, y+1/2, -x+1/2'
'-x+1/2, z+1/2, y+1/2'
'z+1/2, -y+1/2, x+1/2'
'-x, -y, -z'
'x, y, -z'
'-x, y, z'
'x, -y, z'
'-z, -x, -y'
'-y, -z, -x'
'z, x, -y'
'y, -z, x'
'-z, x, y'
'y, z, -x'
'z, -x, y'
'-y, z, x'
'y, x, z'
'-y, -x, z'
'-y, x, -z'
'y, -x, -z'
'x, z, y'
'z, y, x'
'-x, -z, y'
'z, -y, -x'
'-x, z, -y'
'-z, -y, x'
'x, -z, -y'
'-z, y, -x'
'-x+1/2, -y+1/2, -z+1/2'
'x+1/2, y+1/2, -z+1/2'
'-x+1/2, y+1/2, z+1/2'
'x+1/2, -y+1/2, z+1/2'
'-z+1/2, -x+1/2, -y+1/2'
'-y+1/2, -z+1/2, -x+1/2'
'z+1/2, x+1/2, -y+1/2'
'y+1/2, -z+1/2, x+1/2'
'-z+1/2, x+1/2, y+1/2'
'y+1/2, z+1/2, -x+1/2'
'z+1/2, -x+1/2, y+1/2'
'-y+1/2, z+1/2, x+1/2'
'y+1/2, x+1/2, z+1/2'
'-y+1/2, -x+1/2, z+1/2'
'-y+1/2, x+1/2, -z+1/2'
'y+1/2, -x+1/2, -z+1/2'
'x+1/2, z+1/2, y+1/2'
'z+1/2, y+1/2, x+1/2'
'-x+1/2, -z+1/2, y+1/2'
'z+1/2, -y+1/2, -x+1/2'
'-x+1/2, z+1/2, -y+1/2'
'-z+1/2, -y+1/2, x+1/2'
'x+1/2, -z+1/2, -y+1/2'
'-z+1/2, y+1/2, -x+1/2'

loop_
_atom_site_label
_atom_site_type_symbol
_atom_site_fract_x
_atom_site_fract_y
_atom_site_fract_z
_atom_site_U_iso_or_equiv
_atom_site_adp_type
_atom_site_occupancy
_atom_site_symmetry_multiplicity
_atom_site_calc_flag
_atom_site_refinement_flags
Zn1 Zn 1.0000 1.0000 0.32018(8) 0.0366(6) Uani 1 8 d S
Zn2 Zn 1.0000 1.0000 0.43172(7) 0.0359(6) Uani 1 8 d S
Zn3 Zn 0.82286(4) 0.82286(4) 0.17714(4) 0.0382(5) Uani 1 6 d S
Zn4 Zn 0.7500 0.7500 0.2500 0.0283(6) Uani 1 12 d S
O1 O 0.9484(2) 0.9484(2) 0.4158(3) 0.074(3) Uani 1 2 d SU
O2 O 0.9489(2) 0.9489(2) 0.3356(3) 0.075(3) Uani 1 2 d SU
O3 O 0.84359(19) 0.84359(19) 0.2415(3) 0.069(2) Uani 1 2 d SDU
C1 C 0.9343(3) 0.9343(3) 0.3746(5) 0.074(3) Uani 1 2 d SDU
C3 C 0.8793(2) 0.8793(2) 0.3281(4) 0.084(3) Uani 1 2 d SDU
H3 H 0.8921 0.8921 0.2995 0.101 Uiso 1 2 calc SR
C4 C 0.8436(3) 0.8436(3) 0.3263(4) 0.103(3) Uani 1 2 d SDU
C8 C 0.8267(2) 0.8267(2) 0.2780(4) 0.102(3) Uani 1 2 d SDU
O4 O 0.7962(3) 0.7962(3) 0.2768(5) 0.160(5) Uani 1 2 d SDU
C5 C 0.8241(4) 0.8241(4) 0.3683(4) 0.135(4) Uani 1 2 d SDU
H5 H 0.8002 0.8002 0.3666 0.161 Uiso 1 2 calc SR
C6 C 0.8406(3) 0.8406(3) 0.4131(5) 0.157(5) Uani 1 2 d SDU
C7 C 0.8762(3) 0.8762(3) 0.4148(5) 0.134(4) Uani 1 2 d SDU
H7 H 0.8872 0.8872 0.4449 0.160 Uiso 1 2 calc SR
C2 C 0.8959(3) 0.8959(3) 0.3727(4) 0.093(3) Uani 1 2 d SDU
C9 C 0.8184(4) 0.8184(4) 0.4580(5) 0.191(6) Uani 1 2 d SDU
N1 N 0.8361(6) 0.8361(6) 0.5000 0.186(7) Uani 1 4 d SDU
C10 C 0.7825(4) 0.7825(4) 0.4564(2) 0.217(7) Uani 1 2 d SDU
H10 H 0.7710 0.7710 0.4267 0.261 Uiso 1 2 calc SR
C11 C 0.7642(7) 0.7642(7) 0.5000 0.227(9) Uani 1 4 d SDU
H11 H 0.7402 0.7402 0.5000 0.273 Uiso 1 4 calc SR
O1W O 1.0000 1.0000 0.5000 0.088(9) Uani 1 16 d S
O2W O 1.0000 1.0000 0.2488(6) 0.098(7) Uani 1 8 d S
H2W1 H 1.0281 1.0000 0.2359 0.147 Uiso 0.50 2 d SPR
O3W O 0.8647(4) 0.8647(4) 0.1353(4) 0.103(6) Uani 1 6 d S
H3W1 H 0.8589 0.8591 0.1065 0.154 Uiso 0.67 2 calc SPR

loop_
_atom_site_aniso_label
_atom_site_aniso_U_11
_atom_site_aniso_U_22
_atom_site_aniso_U_33
_atom_site_aniso_U_23
_atom_site_aniso_U_13
_atom_site_aniso_U_12
Zn1 0.0382(8) 0.0382(8) 0.0334(12) 0.000 0.000 0.000
Zn2 0.0405(8) 0.0405(8) 0.0267(11) 0.000 0.000 0.000
Zn3 0.0382(5) 0.0382(5) 0.0382(5) -0.0010(5) -0.0010(5) 0.0010(5)
Zn4 0.0283(6) 0.0283(6) 0.0283(6) 0.0003(5) 0.0003(5) -0.0003(5)
O1 0.085(4) 0.085(4) 0.053(4) -0.013(2) -0.013(2) -0.049(5)
O2 0.086(4) 0.086(4) 0.054(5) -0.003(3) -0.003(3) -0.047(5)
O3 0.082(4) 0.082(4) 0.042(4) -0.010(2) -0.010(2) -0.040(5)
C1 0.085(4) 0.085(4) 0.052(5) -0.007(3) -0.007(3) -0.046(5)
C3 0.104(5) 0.104(5) 0.044(5) -0.007(3) -0.007(3) -0.069(6)
C4 0.129(5) 0.129(5) 0.050(5) -0.004(3) -0.004(3) -0.092(6)
C8 0.126(5) 0.126(5) 0.054(5) -0.005(3) -0.005(3) -0.096(6)
O4 0.198(7) 0.198(7) 0.086(7) -0.001(4) -0.001(4) -0.138(8)
C5 0.167(6) 0.167(6) 0.069(7) -0.003(4) -0.003(4) -0.118(8)
C6 0.195(6) 0.195(6) 0.080(7) -0.003(4) -0.003(4) -0.131(8)
C7 0.168(6) 0.168(6) 0.066(7) -0.006(4) -0.006(4) -0.106(8)
C2 0.116(5) 0.116(5) 0.047(5) -0.011(3) -0.011(3) -0.070(6)
C9 0.237(8) 0.237(8) 0.101(8) -0.001(5) -0.001(5) -0.149(10)
N1 0.236(10) 0.236(10) 0.088(11) 0.000 0.000 -0.169(13)
C10 0.262(10) 0.262(10) 0.127(11) 0.000(6) 0.000(6) -0.136(13)
C11 0.271(13) 0.271(13) 0.140(15) 0.000 0.000 -0.130(16)
O1W 0.122(15) 0.122(15) 0.019(11) 0.000 0.000 0.000
O2W 0.132(12) 0.132(12) 0.030(9) 0.000 0.000 0.000
O3W 0.103(6) 0.103(6) 0.103(6) 0.018(6) 0.018(6) -0.018(6)

loop_
_atom_type_symbol
_atom_type_description
_atom_type_scat_dispersion_real
_atom_type_scat_dispersion_imag
_atom_type_scat_source
C C 0.0033 0.0016 'International Tables Vol C Tables 4.2.6.8 and 6.1.1.4'
H H 0.0000 0.0000 'International Tables Vol C Tables 4.2.6.8 and 6.1.1.4'
N N 0.0061 0.0033 'International Tables Vol C Tables 4.2.6.8 and 6.1.1.4'
O O 0.0106 0.0060 'International Tables Vol C Tables 4.2.6.8 and 6.1.1.4'
Zn Zn 0.2839 1.4301 'International Tables Vol C Tables 4.2.6.8 and 6.1.1.4'

loop_
_geom_angle_atom_site_label_1
_geom_angle_atom_site_label_2
_geom_angle_atom_site_label_3
_geom_angle
_geom_angle_site_symmetry_1
_geom_angle_site_symmetry_3
O2W Zn1 O2 102.1(3) . 2_775
O2W Zn1 O2 102.1(3) . .
O2 Zn1 O2 155.9(5) 2_775 .
O2W Zn1 O2 102.1(3) . 52_575
O2 Zn1 O2 87.50(10) 2_775 52_575
O2 Zn1 O2 87.50(11) . 52_575
O2W Zn1 O2 102.1(3) . 51_755
O2 Zn1 O2 87.50(11) 2_775 51_755
O2 Zn1 O2 87.50(10) . 51_755
O2 Zn1 O2 155.9(5) 52_575 51_755
O2W Zn1 Zn2 180.000(2) . .
O2 Zn1 Zn2 77.9(3) 2_775 .
O2 Zn1 Zn2 77.9(3) . .
O2 Zn1 Zn2 77.9(3) 52_575 .
O2 Zn1 Zn2 77.9(3) 51_755 .
O1W Zn2 O1 102.3(2) . .
O1W Zn2 O1 102.3(2) . 2_775
O1 Zn2 O1 155.4(5) . 2_775
O1W Zn2 O1 102.3(2) . 52_575
O1 Zn2 O1 87.39(11) . 52_575
O1 Zn2 O1 87.39(10) 2_775 52_575
O1W Zn2 O1 102.3(2) . 51_755
O1 Zn2 O1 87.39(10) . 51_755
O1 Zn2 O1 87.39(11) 2_775 51_755
O1 Zn2 O1 155.4(5) 52_575 51_755
O1W Zn2 Zn1 180.000(1) . .
O1 Zn2 Zn1 77.7(2) . .
O1 Zn2 Zn1 77.7(2) 2_775 .
O1 Zn2 Zn1 77.7(2) 52_575 .
O1 Zn2 Zn1 77.7(2) 51_755 .
O3 Zn3 O3 116.59(15) . 12_566
O3 Zn3 O3 116.59(15) . 11_656
O3 Zn3 O3 116.59(15) 12_566 11_656
O3 Zn3 O3W 100.8(2) . .
O3 Zn3 O3W 100.8(2) 12_566 .
O3 Zn3 O3W 100.8(2) 11_656 .
O4 Zn4 O4 86.0(5) 73_665 12_566
O4 Zn4 O4 86.0(5) 73_665 11_656
O4 Zn4 O4 94.0(5) 12_566 11_656
O4 Zn4 O4 180.0(8) 73_665 .
O4 Zn4 O4 94.0(5) 12_566 .
O4 Zn4 O4 94.0(5) 11_656 .
O4 Zn4 O4 94.0(5) 73_665 84_654
O4 Zn4 O4 180.000(2) 12_566 84_654
O4 Zn4 O4 86.0(5) 11_656 84_654
O4 Zn4 O4 86.0(5) . 84_654
O4 Zn4 O4 94.0(5) 73_665 83_564
O4 Zn4 O4 86.0(5) 12_566 83_564
O4 Zn4 O4 180.0(3) 11_656 83_564
O4 Zn4 O4 86.0(5) . 83_564
O4 Zn4 O4 94.0(5) 84_654 83_564
C1 O1 Zn2 128.1(8) . .
C1 O2 Zn1 129.9(8) . .
C8 O3 Zn3 122.3(7) . .
O2 C1 O1 126.3(10) . .
O2 C1 C2 115.9(10) . .
O1 C1 C2 117.8(11) . .
C2 C3 C4 119.8(10) . .
C2 C3 H3 120.1 . .
C4 C3 H3 120.1 . .
C5 C4 C3 121.3(11) . .
C5 C4 C8 120.3(10) . .
C3 C4 C8 118.4(9) . .
O4 C8 O3 121.6(11) . .
O4 C8 C4 118.0(10) . .
O3 C8 C4 120.4(9) . .
C8 O4 Zn4 159.3(11) . .
C4 C5 C6 119.1(13) . .
C4 C5 H5 120.4 . .
C6 C5 H5 120.4 . .
C7 C6 C5 119.5(14) . .
C7 C6 C9 122.9(13) . .
C5 C6 C9 117.6(11) . .
C6 C7 C2 121.5(13) . .
C6 C7 H7 119.3 . .
C2 C7 H7 119.3 . .
C3 C2 C7 118.8(11) . .
C3 C2 C1 119.7(10) . .
C7 C2 C1 121.5(10) . .
N1 C9 C10 122.4(16) . .
N1 C9 C6 114.4(12) . .
C10 C9 C6 123.2(11) . .
C9 N1 C9 119(2) . 50_556
C11 C10 C9 119.0(11) . .
C11 C10 H10 120.5 . .
C9 C10 H10 120.5 . .
C10 C11 C10 118.5(16) 50_556 .
C10 C11 H11 120.7 50_556 .
C10 C11 H11 120.7 . .
Zn2 O1W Zn2 180.000(1) . 49_776
Zn1 O2W H2W1 114.7 . .
Zn3 O3W H3W1 109.5 . .

loop_
_geom_bond_atom_site_label_1
_geom_bond_atom_site_label_2
_geom_bond_distance
_geom_bond_site_symmetry_2
Zn1 O2W 1.960(17) .
Zn1 O2 2.029(8) 2_775
Zn1 O2 2.029(8) .
Zn1 O2 2.029(8) 52_575
Zn1 O2 2.029(8) 51_755
Zn1 Zn2 3.064(3) .
Zn2 O1W 1.876(2) .
Zn2 O1 2.052(7) .
Zn2 O1 2.052(7) 2_775
Zn2 O1 2.052(7) 52_575
Zn2 O1 2.052(7) 51_755
Zn3 O3 1.943(7) .
Zn3 O3 1.943(7) 12_566
Zn3 O3 1.943(7) 11_656
Zn3 O3W 1.992(18) .
Zn4 O4 1.938(10) 73_665
Zn4 O4 1.938(10) 12_566
Zn4 O4 1.938(10) 11_656
Zn4 O4 1.938(10) .
Zn4 O4 1.938(10) 84_654
Zn4 O4 1.938(10) 83_564
O1 C1 1.255(14) .
O2 C1 1.213(15) .
O3 C8 1.199(9) .
C1 C2 1.493(9) .
C3 C2 1.384(9) .
C3 C4 1.389(9) .
C3 H3 0.9300 .
C4 C5 1.380(10) .
C4 C8 1.480(9) .
C8 O4 1.186(9) .
C5 C6 1.387(10) .
C5 H5 0.9300 .
C6 C7 1.385(10) .
C6 C9 1.504(10) .
C7 C2 1.386(10) .
C7 H7 0.9300 .
C9 N1 1.343(10) .
C9 C10 1.396(10) .
N1 C9 1.343(10) 50_556
C10 C11 1.394(10) .
C10 H10 0.9300 .
C11 C10 1.394(10) 50_556
C11 H11 0.9300 .
O1W Zn2 1.876(2) 49_776
O2W H2W1 0.8500 .
O3W H3W1 0.8200 .

loop_
_platon_squeeze_void_nr
_platon_squeeze_void_average_x
_platon_squeeze_void_average_y
_platon_squeeze_void_average_z
_platon_squeeze_void_volume
_platon_squeeze_void_count_electrons
1 -0.018 -0.034 -0.020 10520.2 2471.1
